data_4315660
loop_
_publ_author_name
'Valeriu Mereacre'
'Yanhua Lan'
'Rodolphe Cl\'erac'
'Ayuk M. Ako'
'Ian J. Hewitt'
'Wolfgang Wernsdorfer'
'Gernot Buth'
'Christopher E. Anson'
'Annie K. Powell'

_publ_contact_author
; 
'Annie K. Powell'
;
_publ_contact_author_email annie.powell@kit.edu
_publ_contact_author_phone '+49 721 608 2135'
_publ_section_title
;
 Family of MnIII2Ln2(\m4-O) Compounds: Syntheses, Structures, and Magnetic
 Properties
;
_journal_name_full 'Inorganic Chemistry'
_journal_page_first 5293
_journal_page_last 5302
_journal_paper_doi 10.1021/ic100373r
_journal_volume 49
_journal_year 2010
_chemical_formula_moiety 'C38 H50 Mn2 N8 O21 Tb2, C2 H3 N'
_chemical_formula_sum 'C40 H53 Mn2 N9 O21 Tb2'
_chemical_formula_weight 1423.63
_chemical_name_systematic
; 
 ? 
;
_space_group_IT_number 61
_symmetry_cell_setting orthorhombic
_symmetry_space_group_name_Hall '-P 2ac 2ab'
_symmetry_space_group_name_H-M 'P b c a'
_atom_sites_solution_hydrogens geom
_atom_sites_solution_primary direct
_atom_sites_solution_secondary difmap
_audit_creation_method SHELXL-97
_cell_angle_alpha 90.00
_cell_angle_beta 90.00
_cell_angle_gamma 90.00
_cell_formula_units_Z 8
_cell_length_a 15.6934(8)
_cell_length_b 17.9446(9)
_cell_length_c 36.8186(19)
_cell_measurement_reflns_used 15922
_cell_measurement_temperature 100(2)
_cell_measurement_theta_max 27.93
_cell_measurement_theta_min 2.21
_cell_volume 10368.6(9)
_computing_cell_refinement 'SMART-NT 5.6 (Bruker AXS Inc., 2005)'
_computing_data_collection 'SMART-NT 5.6 (Bruker AXS Inc., 2005)'
_computing_data_reduction 'SAINT+ 6.45 (Bruker AXS Inc., 2003)'
_computing_molecular_graphics 'Diamond 2.1 (Crystal Impact, 1998)'
_computing_publication_material 'SHELXTL 6.14 (BrukerAXS Inc., 2003)'
_computing_structure_refinement 'SHELXTL 6.14 (BrukerAXS Inc., 2003)'
_computing_structure_solution 'SHELXTL 6.14 (BrukerAXS Inc., 2003)'
_diffrn_ambient_temperature 100(2)
_diffrn_detector_area_resol_mean 8.333
_diffrn_measured_fraction_theta_full 0.999
_diffrn_measured_fraction_theta_max 0.998
_diffrn_measurement_device_type 'Bruker SMART Apex'
_diffrn_measurement_method 'CCD area detector'
_diffrn_radiation_monochromator graphite
_diffrn_radiation_source 'rotating anode'
_diffrn_radiation_type MoK\a
_diffrn_radiation_wavelength 0.71073
_diffrn_reflns_av_R_equivalents 0.0433
_diffrn_reflns_av_sigmaI/netI 0.0440
_diffrn_reflns_limit_h_max 19
_diffrn_reflns_limit_h_min -11
_diffrn_reflns_limit_k_max 22
_diffrn_reflns_limit_k_min -22
_diffrn_reflns_limit_l_max 46
_diffrn_reflns_limit_l_min -43
_diffrn_reflns_number 49401
_diffrn_reflns_theta_full 25.00
_diffrn_reflns_theta_max 26.90
_diffrn_reflns_theta_min 1.71
_exptl_absorpt_coefficient_mu 3.255
_exptl_absorpt_correction_T_max 0.745
_exptl_absorpt_correction_T_min 0.655
_exptl_absorpt_correction_type multi-scan
_exptl_absorpt_process_details 'SADABS 2.10 (Bruker AXS Inc., 2005)'
_exptl_crystal_colour 'dichroic (bluish-green/brown)'
_exptl_crystal_density_diffrn 1.824
_exptl_crystal_density_method 'not measured'
_exptl_crystal_description octahedron
_exptl_crystal_F_000 5632
_exptl_crystal_size_max 0.17
_exptl_crystal_size_mid 0.12
_exptl_crystal_size_min 0.09
_refine_diff_density_max 0.925
_refine_diff_density_min -0.529
_refine_diff_density_rms 0.100
_refine_ls_extinction_method none
_refine_ls_goodness_of_fit_ref 0.992
_refine_ls_hydrogen_treatment constr
_refine_ls_matrix_type full
_refine_ls_number_parameters 675
_refine_ls_number_reflns 11176
_refine_ls_number_restraints 4
_refine_ls_restrained_S_all 0.993
_refine_ls_R_factor_all 0.0441
_refine_ls_R_factor_gt 0.0280
_refine_ls_shift/su_max 0.003
_refine_ls_shift/su_mean 0.000
_refine_ls_structure_factor_coef Fsqd
_refine_ls_weighting_details 'calc w=1/[\s^2^(Fo^2^)+(0.0188P)^2^+0.0000P] where P=(Fo^2^+2Fc^2^)/3'
_refine_ls_weighting_scheme calc
_refine_ls_wR_factor_gt 0.0505
_refine_ls_wR_factor_ref 0.0531
_reflns_number_gt 8559
_reflns_number_total 11176
_reflns_threshold_expression >2sigma(I)
_cod_data_source_file ic100373r_si_002_5.cif
_cod_data_source_block l600
_cod_database_code 4315660

loop_
_symmetry_equiv_pos_as_xyz
'x, y, z'
'-x+1/2, -y, z+1/2'
'-x, y+1/2, -z+1/2'
'x+1/2, -y+1/2, -z'
'-x, -y, -z'
'x-1/2, y, -z-1/2'
'x, -y-1/2, z-1/2'
'-x-1/2, y-1/2, z'

loop_
_atom_site_label
_atom_site_type_symbol
_atom_site_fract_x
_atom_site_fract_y
_atom_site_fract_z
_atom_site_U_iso_or_equiv
_atom_site_adp_type
_atom_site_occupancy
_atom_site_symmetry_multiplicity
_atom_site_calc_flag
_atom_site_refinement_flags
_atom_site_disorder_assembly
_atom_site_disorder_group
Tb1 Tb 0.421150(11) 0.197220(9) 0.112868(4) 0.01801(4) Uani 1 1 d . . .
Tb2 Tb 0.691921(11) 0.237170(9) 0.136265(4) 0.01822(4) Uani 1 1 d . . .
Mn1 Mn 0.52659(3) 0.30588(3) 0.172157(13) 0.01749(11) Uani 1 1 d . . .
Mn2 Mn 0.55282(3) 0.30360(3) 0.073932(13) 0.02233(12) Uani 1 1 d . . .
O1 O 0.54511(14) 0.27305(12) 0.12315(5) 0.0179(5) Uani 1 1 d . . .
N1 N 0.52578(18) 0.29127(14) 0.22866(7) 0.0187(6) Uani 1 1 d . . .
C1 C 0.5988(2) 0.27287(18) 0.24560(9) 0.0221(8) Uani 1 1 d . . .
H1 H 0.6489 0.2662 0.2315 0.027 Uiso 1 1 calc R . .
C2 C 0.6031(2) 0.26340(19) 0.28256(9) 0.0266(8) Uani 1 1 d . . .
H2 H 0.6551 0.2493 0.2938 0.032 Uiso 1 1 calc R . .
C3 C 0.5307(2) 0.27469(19) 0.30309(9) 0.0272(9) Uani 1 1 d . . .
H3 H 0.5327 0.2700 0.3288 0.033 Uiso 1 1 calc R . .
C4 C 0.4563(2) 0.29267(18) 0.28603(9) 0.0220(8) Uani 1 1 d . . .
H4 H 0.4060 0.3006 0.2999 0.026 Uiso 1 1 calc R . .
C5 C 0.4538(2) 0.29949(17) 0.24832(9) 0.0197(7) Uani 1 1 d . . .
C6 C 0.3731(2) 0.31460(18) 0.22830(8) 0.0220(8) Uani 1 1 d . . .
H6A H 0.3749 0.3659 0.2185 0.026 Uiso 1 1 calc R . .
H6B H 0.3247 0.3117 0.2455 0.026 Uiso 1 1 calc R . .
C7 C 0.3575(2) 0.26020(19) 0.19712(9) 0.0231(8) Uani 1 1 d . . .
H7A H 0.3608 0.2087 0.2067 0.028 Uiso 1 1 calc R . .
H7B H 0.2991 0.2679 0.1877 0.028 Uiso 1 1 calc R . .
O2 O 0.41650(14) 0.26766(12) 0.16779(6) 0.0187(5) Uani 1 1 d . . .
N2 N 0.48758(19) 0.42248(15) 0.17126(7) 0.0220(7) Uani 1 1 d . . .
C8 C 0.4155(3) 0.4422(2) 0.15450(9) 0.0292(9) Uani 1 1 d . . .
H8 H 0.3822 0.4043 0.1434 0.035 Uiso 1 1 calc R . .
C9 C 0.3871(3) 0.5148(2) 0.15253(10) 0.0341(10) Uani 1 1 d . . .
H9 H 0.3353 0.5267 0.1405 0.041 Uiso 1 1 calc R . .
C10 C 0.4359(3) 0.5694(2) 0.16839(10) 0.0390(11) Uani 1 1 d . . .
H10 H 0.4183 0.6200 0.1675 0.047 Uiso 1 1 calc R . .
C11 C 0.5107(3) 0.54999(19) 0.18560(9) 0.0314(9) Uani 1 1 d . . .
H11 H 0.5447 0.5875 0.1966 0.038 Uiso 1 1 calc R . .
C12 C 0.5370(2) 0.47580(19) 0.18702(9) 0.0233(8) Uani 1 1 d . . .
C13 C 0.6161(2) 0.45180(18) 0.20646(9) 0.0246(8) Uani 1 1 d . . .
H13A H 0.5991 0.4238 0.2285 0.030 Uiso 1 1 calc R . .
H13B H 0.6469 0.4970 0.2146 0.030 Uiso 1 1 calc R . .
C14 C 0.6772(2) 0.40392(18) 0.18471(9) 0.0254(8) Uani 1 1 d . . .
H14A H 0.6977 0.4330 0.1636 0.030 Uiso 1 1 calc R . .
H14B H 0.7272 0.3921 0.2001 0.030 Uiso 1 1 calc R . .
O3 O 0.64072(15) 0.33537(12) 0.17180(6) 0.0200(5) Uani 1 1 d . . .
N3 N 0.5451(2) 0.42629(17) 0.07303(8) 0.0299(8) Uani 1 1 d . . .
C15 C 0.6022(3) 0.4654(2) 0.09212(10) 0.0383(11) Uani 1 1 d . . .
H15 H 0.6487 0.4396 0.1028 0.046 Uiso 1 1 calc R . .
C16 C 0.5968(3) 0.5417(2) 0.09708(11) 0.0484(13) Uani 1 1 d . . .
H16 H 0.6384 0.5677 0.1109 0.058 Uiso 1 1 calc R . .
C17 C 0.5299(4) 0.5788(2) 0.08148(12) 0.0538(14) Uani 1 1 d . . .
H17 H 0.5244 0.6312 0.0841 0.065 Uiso 1 1 calc R . .
C18 C 0.4706(3) 0.5388(2) 0.06185(11) 0.0484(13) Uani 1 1 d . . .
H18 H 0.4240 0.5640 0.0509 0.058 Uiso 1 1 calc R . .
C19 C 0.4784(3) 0.4622(2) 0.05794(10) 0.0346(10) Uani 1 1 d . . .
C20 C 0.4155(3) 0.4163(2) 0.03696(10) 0.0362(10) Uani 1 1 d . . .
H20A H 0.4446 0.3945 0.0156 0.043 Uiso 1 1 calc R . .
H20B H 0.3697 0.4493 0.0279 0.043 Uiso 1 1 calc R . .
C21 C 0.3749(3) 0.3528(2) 0.05916(10) 0.0318(9) Uani 1 1 d . . .
H21A H 0.3449 0.3747 0.0803 0.038 Uiso 1 1 calc R . .
H21B H 0.3317 0.3276 0.0439 0.038 Uiso 1 1 calc R . .
O4 O 0.43360(15) 0.29838(13) 0.07203(6) 0.0234(5) Uani 1 1 d . . .
N4 N 0.5609(2) 0.28571(17) 0.01793(7) 0.0280(7) Uani 1 1 d . . .
C22 C 0.4984(3) 0.2475(2) 0.00142(10) 0.0349(10) Uani 1 1 d . . .
H22 H 0.4500 0.2328 0.0152 0.042 Uiso 1 1 calc R . .
C23 C 0.5021(3) 0.2288(2) -0.03492(10) 0.0427(11) Uani 1 1 d . . .
H23 H 0.4564 0.2028 -0.0461 0.051 Uiso 1 1 calc R . .
C24 C 0.5730(3) 0.2483(3) -0.05470(10) 0.0465(12) Uani 1 1 d . . .
H24 H 0.5771 0.2356 -0.0797 0.056 Uiso 1 1 calc R . .
C25 C 0.6377(3) 0.2864(2) -0.03796(9) 0.0355(10) Uani 1 1 d . . .
H25 H 0.6873 0.2998 -0.0513 0.043 Uiso 1 1 calc R . .
C26 C 0.6307(2) 0.3053(2) -0.00128(9) 0.0302(9) Uani 1 1 d . . .
C27 C 0.6987(2) 0.3482(2) 0.01827(9) 0.0303(9) Uani 1 1 d . . .
H27A H 0.6752 0.3968 0.0261 0.036 Uiso 1 1 calc R . .
H27B H 0.7462 0.3583 0.0013 0.036 Uiso 1 1 calc R . .
C28 C 0.7330(2) 0.3070(2) 0.05121(9) 0.0309(9) Uani 1 1 d . . .
H28A H 0.7533 0.2572 0.0435 0.037 Uiso 1 1 calc R . .
H28B H 0.7825 0.3347 0.0610 0.037 Uiso 1 1 calc R . .
O5 O 0.67145(15) 0.29793(13) 0.07932(6) 0.0255(6) Uani 1 1 d . . .
O6 O 0.59902(15) 0.17720(12) 0.17856(6) 0.0202(5) Uani 1 1 d . . .
O7 O 0.49016(15) 0.11952(12) 0.15162(6) 0.0216(5) Uani 1 1 d . . .
C29 C 0.5495(2) 0.12170(18) 0.17444(8) 0.0181(7) Uani 1 1 d . . .
C30 C 0.5625(2) 0.05173(19) 0.19783(9) 0.0255(9) Uani 1 1 d . . .
C31 C 0.4761(3) 0.0241(2) 0.21081(10) 0.0389(11) Uani 1 1 d . . .
H31A H 0.4837 -0.0210 0.2255 0.058 Uiso 1 1 calc R . .
H31B H 0.4401 0.0127 0.1898 0.058 Uiso 1 1 calc R . .
H31C H 0.4487 0.0628 0.2255 0.058 Uiso 1 1 calc R . .
C32 C 0.6029(3) -0.0068(2) 0.17279(11) 0.0455(12) Uani 1 1 d . . .
H32A H 0.6120 -0.0530 0.1864 0.068 Uiso 1 1 calc R . .
H32B H 0.6576 0.0118 0.1638 0.068 Uiso 1 1 calc R . .
H32C H 0.5647 -0.0165 0.1522 0.068 Uiso 1 1 calc R . .
C33 C 0.6215(3) 0.0656(2) 0.22989(10) 0.0407(11) Uani 1 1 d . . .
H33A H 0.6280 0.0195 0.2439 0.061 Uiso 1 1 calc R . .
H33B H 0.5972 0.1045 0.2455 0.061 Uiso 1 1 calc R . .
H33C H 0.6773 0.0818 0.2210 0.061 Uiso 1 1 calc R . .
O8 O 0.53322(16) 0.16163(13) 0.07132(6) 0.0268(6) Uani 1 1 d . . .
O9 O 0.65552(16) 0.13872(12) 0.09996(6) 0.0259(6) Uani 1 1 d . . .
C34 C 0.6017(2) 0.1255(2) 0.07556(9) 0.0264(9) Uani 1 1 d . A .
C35 C 0.6234(3) 0.0622(2) 0.04889(11) 0.0390(11) Uani 1 1 d . . .
C36A C 0.6922(7) 0.0909(5) 0.0248(3) 0.043(2) Uiso 0.46 1 d P A 1
H36A H 0.7416 0.1051 0.0396 0.065 Uiso 0.46 1 calc PR A 1
H36B H 0.6714 0.1346 0.0115 0.065 Uiso 0.46 1 calc PR A 1
H36C H 0.7089 0.0521 0.0075 0.065 Uiso 0.46 1 calc PR A 1
C37A C 0.5454(7) 0.0412(5) 0.0270(3) 0.051(3) Uiso 0.46 1 d P A 1
H37A H 0.4987 0.0283 0.0435 0.077 Uiso 0.46 1 calc PR A 1
H37B H 0.5586 -0.0018 0.0116 0.077 Uiso 0.46 1 calc PR A 1
H37C H 0.5284 0.0833 0.0117 0.077 Uiso 0.46 1 calc PR A 1
C38A C 0.6548(7) -0.0060(5) 0.0711(2) 0.040(2) Uiso 0.46 1 d P A 1
H38A H 0.7048 0.0082 0.0855 0.060 Uiso 0.46 1 calc PR A 1
H38B H 0.6702 -0.0465 0.0545 0.060 Uiso 0.46 1 calc PR A 1
H38C H 0.6094 -0.0228 0.0874 0.060 Uiso 0.46 1 calc PR A 1
C36B C 0.6158(12) 0.0872(10) 0.0108(5) 0.042(5) Uiso 0.31 1 d P A 2
H36D H 0.6468 0.1341 0.0076 0.063 Uiso 0.31 1 calc PR A 2
H36E H 0.5555 0.0948 0.0048 0.063 Uiso 0.31 1 calc PR A 2
H36F H 0.6399 0.0492 -0.0054 0.063 Uiso 0.31 1 calc PR A 2
C37B C 0.5662(10) -0.0056(9) 0.0576(4) 0.040(4) Uiso 0.31 1 d P A 2
H37D H 0.5790 -0.0462 0.0406 0.059 Uiso 0.31 1 calc PR A 2
H37E H 0.5062 0.0086 0.0552 0.059 Uiso 0.31 1 calc PR A 2
H37F H 0.5772 -0.0224 0.0825 0.059 Uiso 0.31 1 calc PR A 2
C38B C 0.7172(11) 0.0380(9) 0.0538(4) 0.058(4) Uiso 0.31 1 d P A 2
H38D H 0.7547 0.0804 0.0489 0.087 Uiso 0.31 1 calc PR A 2
H38E H 0.7303 -0.0024 0.0367 0.087 Uiso 0.31 1 calc PR A 2
H38F H 0.7260 0.0205 0.0787 0.087 Uiso 0.31 1 calc PR A 2
C36C C 0.7253(11) 0.0711(10) 0.0375(5) 0.028(4) Uiso 0.23 1 d P A 3
H36G H 0.7364 0.1225 0.0298 0.043 Uiso 0.23 1 calc PR A 3
H36H H 0.7385 0.0370 0.0174 0.043 Uiso 0.23 1 calc PR A 3
H36I H 0.7613 0.0589 0.0584 0.043 Uiso 0.23 1 calc PR A 3
C37C C 0.6027(15) -0.0035(12) 0.0600(6) 0.036(5) Uiso 0.23 1 d P A 3
H37G H 0.6187 -0.0404 0.0416 0.054 Uiso 0.23 1 calc PR A 3
H37H H 0.5411 -0.0056 0.0642 0.054 Uiso 0.23 1 calc PR A 3
H37I H 0.6328 -0.0145 0.0827 0.054 Uiso 0.23 1 calc PR A 3
C38C C 0.5829(16) 0.0865(13) 0.0090(6) 0.041(6) Uiso 0.23 1 d P A 3
H38G H 0.6022 0.1368 0.0027 0.061 Uiso 0.23 1 calc PR A 3
H38H H 0.5205 0.0858 0.0104 0.061 Uiso 0.23 1 calc PR A 3
H38I H 0.6020 0.0514 -0.0097 0.061 Uiso 0.23 1 calc PR A 3
N11 N 0.2388(2) 0.21266(16) 0.12809(7) 0.0237(7) Uani 1 1 d . . .
O11 O 0.28065(15) 0.26405(12) 0.11262(6) 0.0228(5) Uani 1 1 d . . .
O12 O 0.28140(16) 0.15545(13) 0.13788(6) 0.0273(6) Uani 1 1 d . . .
O13 O 0.16223(16) 0.21780(14) 0.13364(6) 0.0317(6) Uani 1 1 d . . .
N21 N 0.3398(2) 0.08775(18) 0.06588(9) 0.0390(9) Uani 1 1 d . . .
O21 O 0.33789(17) 0.15814(13) 0.05897(6) 0.0306(6) Uani 1 1 d . . .
O22 O 0.38610(19) 0.06800(13) 0.09210(7) 0.0374(7) Uani 1 1 d . . .
O23 O 0.2974(2) 0.04243(16) 0.04826(8) 0.0645(11) Uani 1 1 d . . .
N31 N 0.8623(2) 0.29337(18) 0.11982(7) 0.0281(7) Uani 1 1 d . . .
O31 O 0.80515(16) 0.33530(13) 0.13326(6) 0.0265(6) Uani 1 1 d . . .
O32 O 0.83905(16) 0.22753(14) 0.11097(6) 0.0288(6) Uani 1 1 d . . .
O33 O 0.93589(15) 0.31410(15) 0.11549(6) 0.0348(7) Uani 1 1 d . . .
N41 N 0.79240(19) 0.16721(17) 0.19396(8) 0.0250(7) Uani 1 1 d . . .
O41 O 0.77071(15) 0.23641(13) 0.19300(6) 0.0239(5) Uani 1 1 d . . .
O42 O 0.77453(16) 0.12887(13) 0.16639(6) 0.0271(6) Uani 1 1 d . . .
O43 O 0.82795(17) 0.14149(13) 0.22085(6) 0.0333(6) Uani 1 1 d . . .
N91A N 0.7171(6) 0.4066(5) 0.3140(3) 0.046(2) Uiso 0.50 1 d PD B 1
C91A C 0.6774(7) 0.4050(5) 0.3441(3) 0.044(3) Uiso 0.50 1 d PD B 1
C92A C 0.6309(9) 0.4030(7) 0.3818(3) 0.083(4) Uiso 0.50 1 d PD B 1
H92A H 0.6398 0.3543 0.3932 0.124 Uiso 0.50 1 calc PR B 1
H92B H 0.5698 0.4114 0.3782 0.124 Uiso 0.50 1 calc PR B 1
H92C H 0.6542 0.4421 0.3975 0.124 Uiso 0.50 1 calc PR B 1
N91B N 0.7177(7) 0.4215(5) 0.2963(3) 0.076(3) Uiso 0.50 1 d PD C 2
C91B C 0.6887(8) 0.4119(6) 0.3275(3) 0.045(3) Uiso 0.50 1 d PD C 2
C92B C 0.6421(7) 0.4081(5) 0.3639(3) 0.045(2) Uiso 0.50 1 d PD C 2
H92D H 0.6362 0.4585 0.3739 0.068 Uiso 0.50 1 calc PR C 2
H92E H 0.6747 0.3772 0.3809 0.068 Uiso 0.50 1 calc PR C 2
H92F H 0.5855 0.3863 0.3604 0.068 Uiso 0.50 1 calc PR C 2

loop_
_atom_site_aniso_label
_atom_site_aniso_U_11
_atom_site_aniso_U_22
_atom_site_aniso_U_33
_atom_site_aniso_U_23
_atom_site_aniso_U_13
_atom_site_aniso_U_12
Tb1 0.01716(9) 0.01924(8) 0.01762(8) -0.00071(7) -0.00252(7) -0.00018(8)
Tb2 0.01527(8) 0.02217(8) 0.01720(8) -0.00330(7) 0.00090(8) -0.00061(7)
Mn1 0.0155(3) 0.0200(3) 0.0170(2) -0.0022(2) 0.0008(2) -0.0010(2)
Mn2 0.0201(3) 0.0307(3) 0.0162(2) 0.0020(2) 0.0010(2) -0.0031(3)
O1 0.0188(13) 0.0186(12) 0.0162(11) 0.0007(9) 0.0017(10) -0.0001(11)
N1 0.0187(16) 0.0188(15) 0.0186(14) -0.0004(11) 0.0010(13) -0.0019(13)
C1 0.018(2) 0.0279(19) 0.0204(17) -0.0016(15) 0.0015(15) -0.0003(16)
C2 0.021(2) 0.035(2) 0.0247(19) 0.0003(16) -0.0040(16) 0.0018(18)
C3 0.029(2) 0.033(2) 0.0202(18) 0.0024(15) 0.0007(17) -0.0041(18)
C4 0.0186(19) 0.0260(19) 0.0215(17) -0.0005(14) 0.0052(16) -0.0042(16)
C5 0.0183(18) 0.0163(17) 0.0244(17) -0.0015(15) 0.0007(16) -0.0019(15)
C6 0.020(2) 0.027(2) 0.0186(17) -0.0020(14) 0.0026(15) 0.0019(16)
C7 0.0158(19) 0.032(2) 0.0215(18) -0.0036(15) 0.0011(15) -0.0033(16)
O2 0.0128(12) 0.0250(12) 0.0183(11) -0.0030(10) 0.0012(10) -0.0009(11)
N2 0.0216(18) 0.0221(16) 0.0222(15) 0.0000(12) 0.0000(14) 0.0005(13)
C8 0.034(2) 0.025(2) 0.028(2) -0.0003(15) -0.0030(19) 0.0007(18)
C9 0.038(3) 0.032(2) 0.032(2) 0.0068(17) -0.006(2) 0.008(2)
C10 0.054(3) 0.025(2) 0.038(2) 0.0027(17) -0.003(2) 0.006(2)
C11 0.043(3) 0.021(2) 0.030(2) -0.0018(16) 0.004(2) 0.0013(19)
C12 0.027(2) 0.0233(19) 0.0191(17) -0.0013(14) 0.0073(17) -0.0004(17)
C13 0.027(2) 0.0226(19) 0.0244(19) -0.0062(15) 0.0013(17) -0.0063(17)
C14 0.022(2) 0.0247(19) 0.0290(19) -0.0060(15) -0.0007(17) -0.0046(17)
O3 0.0164(13) 0.0222(12) 0.0216(12) -0.0054(10) 0.0001(11) -0.0027(11)
N3 0.037(2) 0.0322(18) 0.0202(16) 0.0041(13) 0.0023(15) -0.0078(16)
C15 0.049(3) 0.043(3) 0.023(2) 0.0001(18) 0.005(2) -0.011(2)
C16 0.071(4) 0.038(3) 0.037(2) -0.007(2) 0.008(3) -0.021(3)
C17 0.089(4) 0.030(2) 0.042(3) 0.001(2) 0.003(3) -0.008(3)
C18 0.071(4) 0.038(3) 0.037(2) 0.013(2) 0.007(2) 0.008(3)
C19 0.046(3) 0.034(2) 0.024(2) 0.0095(17) 0.006(2) -0.003(2)
C20 0.038(3) 0.038(2) 0.033(2) 0.0150(18) -0.002(2) 0.002(2)
C21 0.029(2) 0.034(2) 0.033(2) 0.0134(17) -0.0041(18) 0.0026(19)
O4 0.0185(14) 0.0292(13) 0.0223(12) 0.0053(10) -0.0009(11) 0.0006(12)
N4 0.0250(19) 0.0398(19) 0.0191(15) 0.0008(13) -0.0005(14) -0.0049(15)
C22 0.026(2) 0.052(3) 0.027(2) -0.0003(18) -0.0013(18) -0.007(2)
C23 0.032(2) 0.073(3) 0.023(2) -0.007(2) -0.0014(19) -0.013(2)
C24 0.039(3) 0.082(4) 0.018(2) -0.0070(19) 0.000(2) -0.007(3)
C25 0.029(2) 0.056(3) 0.022(2) 0.0007(18) 0.0064(18) -0.004(2)
C26 0.026(2) 0.039(2) 0.026(2) 0.0028(17) -0.0002(17) 0.0021(19)
C27 0.027(2) 0.043(2) 0.0211(18) 0.0031(16) 0.0053(17) -0.008(2)
C28 0.022(2) 0.048(2) 0.0220(18) 0.0025(17) 0.0025(17) -0.008(2)
O5 0.0201(14) 0.0398(15) 0.0165(12) -0.0006(10) 0.0036(10) -0.0084(12)
O6 0.0208(14) 0.0207(13) 0.0189(12) -0.0007(9) -0.0010(10) -0.0031(10)
O7 0.0200(14) 0.0207(12) 0.0240(12) -0.0014(10) -0.0033(11) -0.0029(11)
C29 0.0168(19) 0.0188(18) 0.0186(17) -0.0001(14) 0.0048(15) 0.0032(15)
C30 0.027(2) 0.0250(19) 0.0242(18) 0.0072(15) -0.0011(17) -0.0005(17)
C31 0.036(3) 0.044(2) 0.038(2) 0.0184(19) -0.002(2) -0.014(2)
C32 0.056(3) 0.027(2) 0.054(3) 0.0080(19) 0.002(2) 0.013(2)
C33 0.044(3) 0.043(2) 0.035(2) 0.0203(19) -0.016(2) -0.009(2)
O8 0.0245(15) 0.0297(14) 0.0262(13) -0.0084(11) -0.0061(12) 0.0034(12)
O9 0.0252(15) 0.0288(14) 0.0235(13) -0.0083(10) -0.0048(12) 0.0023(12)
C34 0.026(2) 0.028(2) 0.0252(19) -0.0074(16) 0.0022(17) 0.0013(18)
C35 0.032(3) 0.047(3) 0.038(2) -0.022(2) -0.010(2) 0.010(2)
N11 0.0230(18) 0.0324(18) 0.0159(14) -0.0008(12) -0.0004(14) -0.0052(15)
O11 0.0187(13) 0.0252(13) 0.0245(12) 0.0038(11) 0.0019(11) -0.0012(11)
O12 0.0283(15) 0.0266(13) 0.0272(13) 0.0063(11) -0.0052(12) -0.0042(11)
O13 0.0175(14) 0.0516(17) 0.0260(14) 0.0031(12) 0.0048(12) -0.0032(13)
N21 0.046(2) 0.035(2) 0.0363(19) -0.0116(16) -0.0156(18) 0.0045(18)
O21 0.0367(17) 0.0251(14) 0.0299(14) -0.0027(11) -0.0078(13) 0.0045(13)
O22 0.0467(19) 0.0270(14) 0.0385(16) -0.0055(12) -0.0228(15) 0.0061(13)
O23 0.090(3) 0.0378(18) 0.066(2) -0.0193(15) -0.048(2) 0.0004(18)
N31 0.0217(18) 0.045(2) 0.0173(16) 0.0009(14) -0.0002(14) -0.0036(16)
O31 0.0218(14) 0.0323(13) 0.0254(13) -0.0063(11) 0.0068(12) -0.0049(12)
O32 0.0241(14) 0.0307(14) 0.0317(14) -0.0067(12) 0.0038(12) -0.0002(12)
O33 0.0143(14) 0.0605(19) 0.0297(14) -0.0030(13) 0.0045(12) -0.0102(13)
N41 0.0168(17) 0.0314(17) 0.0269(16) -0.0020(14) -0.0001(14) -0.0002(14)
O41 0.0211(14) 0.0230(13) 0.0275(13) -0.0012(11) -0.0047(11) 0.0000(11)
O42 0.0262(15) 0.0282(14) 0.0269(13) -0.0061(11) -0.0014(12) 0.0028(12)
O43 0.0323(17) 0.0384(16) 0.0292(14) 0.0054(12) -0.0082(13) 0.0048(13)

loop_
_atom_type_symbol
_atom_type_description
_atom_type_scat_dispersion_real
_atom_type_scat_dispersion_imag
_atom_type_scat_source
C C 0.0033 0.0016 'International Tables Vol C Tables 4.2.6.8 and 6.1.1.4'
H H 0.0000 0.0000 'International Tables Vol C Tables 4.2.6.8 and 6.1.1.4'
N N 0.0061 0.0033 'International Tables Vol C Tables 4.2.6.8 and 6.1.1.4'
O O 0.0106 0.0060 'International Tables Vol C Tables 4.2.6.8 and 6.1.1.4'
Mn Mn 0.3368 0.7283 'International Tables Vol C Tables 4.2.6.8 and 6.1.1.4'
Tb Tb -0.1723 4.1537 'International Tables Vol C Tables 4.2.6.8 and 6.1.1.4'

loop_
_geom_angle_atom_site_label_1
_geom_angle_atom_site_label_2
_geom_angle_atom_site_label_3
_geom_angle
_geom_angle_site_symmetry_1
_geom_angle_site_symmetry_3
_geom_angle_publ_flag
O7 Tb1 O4 146.26(8) . . ?
O7 Tb1 O2 78.89(8) . . ?
O4 Tb1 O2 97.74(8) . . ?
O7 Tb1 O1 82.10(8) . . ?
O4 Tb1 O1 66.35(7) . . ?
O2 Tb1 O1 65.88(7) . . ?
O7 Tb1 O8 83.59(8) . . ?
O4 Tb1 O8 74.95(8) . . ?
O2 Tb1 O8 134.32(8) . . ?
O1 Tb1 O8 70.15(7) . . ?
O7 Tb1 O21 125.54(8) . . ?
O4 Tb1 O21 75.62(8) . . ?
O2 Tb1 O21 144.37(8) . . ?
O1 Tb1 O21 135.49(8) . . ?
O8 Tb1 O21 78.58(8) . . ?
O7 Tb1 O12 90.16(8) . . ?
O4 Tb1 O12 122.55(8) . . ?
O2 Tb1 O12 79.59(7) . . ?
O1 Tb1 O12 145.44(7) . . ?
O8 Tb1 O12 142.59(8) . . ?
O21 Tb1 O12 75.34(8) . . ?
O7 Tb1 O22 74.21(8) . . ?
O4 Tb1 O22 122.34(8) . . ?
O2 Tb1 O22 137.99(8) . . ?
O1 Tb1 O22 138.62(8) . . ?
O8 Tb1 O22 73.84(9) . . ?
O21 Tb1 O22 51.47(8) . . ?
O12 Tb1 O22 68.97(9) . . ?
O7 Tb1 O11 135.64(8) . . ?
O4 Tb1 O11 72.76(8) . . ?
O2 Tb1 O11 73.93(7) . . ?
O1 Tb1 O11 116.17(7) . . ?
O8 Tb1 O11 139.75(7) . . ?
O21 Tb1 O11 70.67(8) . . ?
O12 Tb1 O11 51.13(7) . . ?
O22 Tb1 O11 104.39(8) . . ?
O9 Tb2 O3 145.43(8) . . ?
O9 Tb2 O5 78.80(8) . . ?
O3 Tb2 O5 95.80(8) . . ?
O9 Tb2 O6 83.15(8) . . ?
O3 Tb2 O6 76.41(7) . . ?
O5 Tb2 O6 134.16(8) . . ?
O9 Tb2 O41 128.73(8) . . ?
O3 Tb2 O41 72.40(8) . . ?
O5 Tb2 O41 145.86(8) . . ?
O6 Tb2 O41 75.37(8) . . ?
O9 Tb2 O1 81.51(8) . . ?
O3 Tb2 O1 65.62(7) . . ?
O5 Tb2 O1 65.06(7) . . ?
O6 Tb2 O1 70.84(7) . . ?
O41 Tb2 O1 130.74(7) . . ?
O9 Tb2 O32 87.68(8) . . ?
O3 Tb2 O32 125.39(8) . . ?
O5 Tb2 O32 80.11(8) . . ?
O6 Tb2 O32 140.95(8) . . ?
O41 Tb2 O32 81.35(8) . . ?
O1 Tb2 O32 144.87(7) . . ?
O9 Tb2 O31 133.97(8) . . ?
O3 Tb2 O31 74.84(8) . . ?
O5 Tb2 O31 74.65(8) . . ?
O6 Tb2 O31 141.13(7) . . ?
O41 Tb2 O31 71.37(8) . . ?
O1 Tb2 O31 118.40(8) . . ?
O32 Tb2 O31 51.37(8) . . ?
O9 Tb2 O42 78.20(8) . . ?
O3 Tb2 O42 119.93(7) . . ?
O5 Tb2 O42 142.01(8) . . ?
O6 Tb2 O42 71.81(8) . . ?
O41 Tb2 O42 51.05(7) . . ?
O1 Tb2 O42 139.15(7) . . ?
O32 Tb2 O42 69.16(8) . . ?
O31 Tb2 O42 101.05(8) . . ?
O2 Mn1 O3 172.55(9) . . ?
O2 Mn1 O1 86.93(9) . . ?
O3 Mn1 O1 86.28(9) . . ?
O2 Mn1 N1 91.95(10) . . ?
O3 Mn1 N1 92.77(10) . . ?
O1 Mn1 N1 153.49(10) . . ?
O2 Mn1 N2 95.25(11) . . ?
O3 Mn1 N2 89.84(10) . . ?
O1 Mn1 N2 108.82(10) . . ?
N1 Mn1 N2 97.66(10) . . ?
O2 Mn1 O6 94.98(9) . . ?
O3 Mn1 O6 80.33(9) . . ?
O1 Mn1 O6 75.23(8) . . ?
N1 Mn1 O6 78.49(9) . . ?
N2 Mn1 O6 169.19(10) . . ?
O4 Mn2 O5 172.84(10) . . ?
O4 Mn2 O1 87.57(10) . . ?
O5 Mn2 O1 86.93(10) . . ?
O4 Mn2 N4 90.94(11) . . ?
O5 Mn2 N4 92.03(11) . . ?
O1 Mn2 N4 154.37(11) . . ?
O4 Mn2 N3 89.67(11) . . ?
O5 Mn2 N3 96.35(12) . . ?
O1 Mn2 N3 107.42(10) . . ?
N4 Mn2 N3 98.15(11) . . ?
O4 Mn2 O8 80.18(9) . . ?
O5 Mn2 O8 93.96(9) . . ?
O1 Mn2 O8 75.01(8) . . ?
N4 Mn2 O8 79.52(10) . . ?
N3 Mn2 O8 169.52(11) . . ?
Mn2 O1 Mn1 144.94(12) . . ?
Mn2 O1 Tb1 93.71(9) . . ?
Mn1 O1 Tb1 101.49(9) . . ?
Mn2 O1 Tb2 101.83(9) . . ?
Mn1 O1 Tb2 92.17(8) . . ?
Tb1 O1 Tb2 130.22(9) . . ?
C1 N1 C5 119.4(3) . . ?
C1 N1 Mn1 119.1(2) . . ?
C5 N1 Mn1 121.6(2) . . ?
N1 C1 C2 122.2(3) . . ?
N1 C1 H1 118.9 . . ?
C2 C1 H1 118.9 . . ?
C1 C2 C3 119.0(3) . . ?
C1 C2 H2 120.5 . . ?
C3 C2 H2 120.5 . . ?
C4 C3 C2 119.2(3) . . ?
C4 C3 H3 120.4 . . ?
C2 C3 H3 120.4 . . ?
C3 C4 C5 120.2(3) . . ?
C3 C4 H4 119.9 . . ?
C5 C4 H4 119.9 . . ?
N1 C5 C4 120.1(3) . . ?
N1 C5 C6 117.8(3) . . ?
C4 C5 C6 122.2(3) . . ?
C5 C6 C7 113.0(3) . . ?
C5 C6 H6A 109.0 . . ?
C7 C6 H6A 109.0 . . ?
C5 C6 H6B 109.0 . . ?
C7 C6 H6B 109.0 . . ?
H6A C6 H6B 107.8 . . ?
O2 C7 C6 113.9(3) . . ?
O2 C7 H7A 108.8 . . ?
C6 C7 H7A 108.8 . . ?
O2 C7 H7B 108.8 . . ?
C6 C7 H7B 108.8 . . ?
H7A C7 H7B 107.7 . . ?
C7 O2 Mn1 124.69(19) . . ?
C7 O2 Tb1 127.66(18) . . ?
Mn1 O2 Tb1 103.86(9) . . ?
C8 N2 C12 119.5(3) . . ?
C8 N2 Mn1 119.9(2) . . ?
C12 N2 Mn1 120.5(2) . . ?
N2 C8 C9 123.2(4) . . ?
N2 C8 H8 118.4 . . ?
C9 C8 H8 118.4 . . ?
C10 C9 C8 118.2(4) . . ?
C10 C9 H9 120.9 . . ?
C8 C9 H9 120.9 . . ?
C9 C10 C11 119.3(4) . . ?
C9 C10 H10 120.3 . . ?
C11 C10 H10 120.3 . . ?
C10 C11 C12 120.7(4) . . ?
C10 C11 H11 119.7 . . ?
C12 C11 H11 119.7 . . ?
N2 C12 C11 119.1(3) . . ?
N2 C12 C13 118.3(3) . . ?
C11 C12 C13 122.6(3) . . ?
C12 C13 C14 115.8(3) . . ?
C12 C13 H13A 108.3 . . ?
C14 C13 H13A 108.3 . . ?
C12 C13 H13B 108.3 . . ?
C14 C13 H13B 108.3 . . ?
H13A C13 H13B 107.4 . . ?
O3 C14 C13 114.0(3) . . ?
O3 C14 H14A 108.7 . . ?
C13 C14 H14A 108.7 . . ?
O3 C14 H14B 108.7 . . ?
C13 C14 H14B 108.7 . . ?
H14A C14 H14B 107.6 . . ?
C14 O3 Mn1 128.5(2) . . ?
C14 O3 Tb2 133.9(2) . . ?
Mn1 O3 Tb2 96.89(9) . . ?
C15 N3 C19 119.1(3) . . ?
C15 N3 Mn2 118.6(3) . . ?
C19 N3 Mn2 121.7(3) . . ?
N3 C15 C16 123.2(4) . . ?
N3 C15 H15 118.4 . . ?
C16 C15 H15 118.4 . . ?
C17 C16 C15 118.1(4) . . ?
C17 C16 H16 120.9 . . ?
C15 C16 H16 120.9 . . ?
C16 C17 C18 119.0(4) . . ?
C16 C17 H17 120.5 . . ?
C18 C17 H17 120.5 . . ?
C17 C18 C19 120.7(4) . . ?
C17 C18 H18 119.7 . . ?
C19 C18 H18 119.7 . . ?
N3 C19 C18 119.9(4) . . ?
N3 C19 C20 117.4(3) . . ?
C18 C19 C20 122.7(4) . . ?
C19 C20 C21 113.9(3) . . ?
C19 C20 H20A 108.8 . . ?
C21 C20 H20A 108.8 . . ?
C19 C20 H20B 108.8 . . ?
C21 C20 H20B 108.8 . . ?
H20A C20 H20B 107.7 . . ?
O4 C21 C20 114.6(3) . . ?
O4 C21 H21A 108.6 . . ?
C20 C21 H21A 108.6 . . ?
O4 C21 H21B 108.6 . . ?
C20 C21 H21B 108.6 . . ?
H21A C21 H21B 107.6 . . ?
C21 O4 Mn2 128.6(2) . . ?
C21 O4 Tb1 133.2(2) . . ?
Mn2 O4 Tb1 95.57(9) . . ?
C22 N4 C26 119.2(3) . . ?
C22 N4 Mn2 118.7(2) . . ?
C26 N4 Mn2 121.8(2) . . ?
N4 C22 C23 122.1(4) . . ?
N4 C22 H22 119.0 . . ?
C23 C22 H22 119.0 . . ?
C24 C23 C22 119.1(4) . . ?
C24 C23 H23 120.5 . . ?
C22 C23 H23 120.5 . . ?
C25 C24 C23 119.2(4) . . ?
C25 C24 H24 120.4 . . ?
C23 C24 H24 120.4 . . ?
C24 C25 C26 119.8(4) . . ?
C24 C25 H25 120.1 . . ?
C26 C25 H25 120.1 . . ?
N4 C26 C25 120.5(4) . . ?
N4 C26 C27 117.3(3) . . ?
C25 C26 C27 122.1(3) . . ?
C26 C27 C28 112.6(3) . . ?
C26 C27 H27A 109.1 . . ?
C28 C27 H27A 109.1 . . ?
C26 C27 H27B 109.1 . . ?
C28 C27 H27B 109.1 . . ?
H27A C27 H27B 107.8 . . ?
O5 C28 C27 113.3(3) . . ?
O5 C28 H28A 108.9 . . ?
C27 C28 H28A 108.9 . . ?
O5 C28 H28B 108.9 . . ?
C27 C28 H28B 108.9 . . ?
H28A C28 H28B 107.7 . . ?
C28 O5 Mn2 126.1(2) . . ?
C28 O5 Tb2 126.8(2) . . ?
Mn2 O5 Tb2 104.58(10) . . ?
C29 O6 Tb2 130.36(19) . . ?
C29 O6 Mn1 114.8(2) . . ?
Tb2 O6 Mn1 78.84(6) . . ?
C29 O7 Tb1 139.1(2) . . ?
O7 C29 O6 123.9(3) . . ?
O7 C29 C30 116.6(3) . . ?
O6 C29 C30 119.5(3) . . ?
C31 C30 C33 110.6(3) . . ?
C31 C30 C32 109.5(3) . . ?
C33 C30 C32 109.1(3) . . ?
C31 C30 C29 108.9(3) . . ?
C33 C30 C29 112.4(3) . . ?
C32 C30 C29 106.1(3) . . ?
C30 C31 H31A 109.5 . . ?
C30 C31 H31B 109.5 . . ?
H31A C31 H31B 109.5 . . ?
C30 C31 H31C 109.5 . . ?
H31A C31 H31C 109.5 . . ?
H31B C31 H31C 109.5 . . ?
C30 C32 H32A 109.5 . . ?
C30 C32 H32B 109.5 . . ?
H32A C32 H32B 109.5 . . ?
C30 C32 H32C 109.5 . . ?
H32A C32 H32C 109.5 . . ?
H32B C32 H32C 109.5 . . ?
C30 C33 H33A 109.5 . . ?
C30 C33 H33B 109.5 . . ?
H33A C33 H33B 109.5 . . ?
C30 C33 H33C 109.5 . . ?
H33A C33 H33C 109.5 . . ?
H33B C33 H33C 109.5 . . ?
C34 O8 Tb1 132.5(2) . . ?
C34 O8 Mn2 113.7(2) . . ?
Tb1 O8 Mn2 78.54(7) . . ?
C34 O9 Tb2 137.1(2) . . ?
O9 C34 O8 124.2(3) . . ?
O9 C34 C35 116.6(3) . . ?
O8 C34 C35 119.2(3) . . ?
C36A C35 C37A 110.8(6) . . ?
C37C C35 C34 114.6(10) . . ?
C36B C35 C34 111.3(7) . . ?
C36A C35 C34 106.5(5) . . ?
C37A C35 C34 110.2(5) . . ?
C36B C35 C37B 112.9(9) . . ?
C34 C35 C37B 108.7(7) . . ?
C36B C35 C38B 105.8(10) . . ?
C34 C35 C38B 110.1(6) . . ?
C37B C35 C38B 107.9(9) . . ?
C36A C35 C38A 110.9(6) . . ?
C37A C35 C38A 110.0(6) . . ?
C34 C35 C38A 108.4(4) . . ?
C37C C35 C38C 115.2(13) . . ?
C34 C35 C38C 106.6(9) . . ?
C37C C35 C36C 114.2(12) . . ?
C34 C35 C36C 107.6(6) . . ?
C38C C35 C36C 96.9(11) . . ?
C35 C36A H36A 109.5 . . ?
C35 C36A H36B 109.5 . . ?
H36A C36A H36B 109.5 . . ?
C35 C36A H36C 109.5 . . ?
H36A C36A H36C 109.5 . . ?
H36B C36A H36C 109.5 . . ?
C35 C37A H37A 109.5 . . ?
C35 C37A H37B 109.5 . . ?
H37A C37A H37B 109.5 . . ?
C35 C37A H37C 109.5 . . ?
H37A C37A H37C 109.5 . . ?
H37B C37A H37C 109.5 . . ?
C35 C38A H38A 109.5 . . ?
C35 C38A H38B 109.5 . . ?
H38A C38A H38B 109.5 . . ?
C35 C38A H38C 109.5 . . ?
H38A C38A H38C 109.5 . . ?
H38B C38A H38C 109.5 . . ?
C35 C36B H36D 109.5 . . ?
C35 C36B H36E 109.5 . . ?
H36D C36B H36E 109.5 . . ?
C35 C36B H36F 109.5 . . ?
H36D C36B H36F 109.5 . . ?
H36E C36B H36F 109.5 . . ?
C35 C37B H37D 109.5 . . ?
C35 C37B H37E 109.5 . . ?
H37D C37B H37E 109.5 . . ?
C35 C37B H37F 109.5 . . ?
H37D C37B H37F 109.5 . . ?
H37E C37B H37F 109.5 . . ?
C35 C38B H38D 109.5 . . ?
C35 C38B H38E 109.5 . . ?
H38D C38B H38E 109.5 . . ?
C35 C38B H38F 109.5 . . ?
H38D C38B H38F 109.5 . . ?
H38E C38B H38F 109.5 . . ?
C35 C36C H36G 109.5 . . ?
C35 C36C H36H 109.5 . . ?
H36G C36C H36H 109.5 . . ?
C35 C36C H36I 109.5 . . ?
H36G C36C H36I 109.5 . . ?
H36H C36C H36I 109.5 . . ?
C35 C37C H37G 109.5 . . ?
C35 C37C H37H 109.5 . . ?
H37G C37C H37H 109.5 . . ?
C35 C37C H37I 109.5 . . ?
H37G C37C H37I 109.5 . . ?
H37H C37C H37I 109.5 . . ?
C35 C38C H38G 109.5 . . ?
C35 C38C H38H 109.5 . . ?
H38G C38C H38H 109.5 . . ?
C35 C38C H38I 109.5 . . ?
H38G C38C H38I 109.5 . . ?
H38H C38C H38I 109.5 . . ?
O13 N11 O11 122.0(3) . . ?
O13 N11 O12 121.9(3) . . ?
O11 N11 O12 116.1(3) . . ?
N11 O11 Tb1 96.10(19) . . ?
N11 O12 Tb1 96.59(18) . . ?
O23 N21 O22 121.9(3) . . ?
O23 N21 O21 121.9(3) . . ?
O22 N21 O21 116.2(3) . . ?
N21 O21 Tb1 96.14(19) . . ?
N21 O22 Tb1 95.8(2) . . ?
O33 N31 O31 122.4(3) . . ?
O33 N31 O32 121.1(3) . . ?
O31 N31 O32 116.5(3) . . ?
N31 O31 Tb2 95.81(19) . . ?
N31 O32 Tb2 95.99(19) . . ?
O43 N41 O42 123.2(3) . . ?
O43 N41 O41 120.3(3) . . ?
O42 N41 O41 116.5(3) . . ?
N41 O41 Tb2 99.41(18) . . ?
N41 O42 Tb2 92.68(18) . . ?
N91A C91A C92A 178.3(10) . . ?
N91B C91B C92B 171.2(11) . . ?
C91B C92B H92D 109.5 . . ?
C91B C92B H92E 109.5 . . ?
H92D C92B H92E 109.5 . . ?
C91B C92B H92F 109.5 . . ?
H92D C92B H92F 109.5 . . ?
H92E C92B H92F 109.5 . . ?

loop_
_geom_bond_atom_site_label_1
_geom_bond_atom_site_label_2
_geom_bond_distance
_geom_bond_site_symmetry_2
_geom_bond_publ_flag
Tb1 O7 2.270(2) . ?
Tb1 O4 2.365(2) . ?
Tb1 O2 2.386(2) . ?
Tb1 O1 2.404(2) . ?
Tb1 O8 2.417(2) . ?
Tb1 O21 2.477(2) . ?
Tb1 O12 2.494(2) . ?
Tb1 O22 2.503(2) . ?
Tb1 O11 2.510(2) . ?
Tb2 O9 2.288(2) . ?
Tb2 O3 2.337(2) . ?
Tb2 O5 2.385(2) . ?
Tb2 O6 2.389(2) . ?
Tb2 O41 2.428(2) . ?
Tb2 O1 2.440(2) . ?
Tb2 O32 2.496(2) . ?
Tb2 O31 2.504(2) . ?
Tb2 O42 2.586(2) . ?
Mn1 O2 1.866(2) . ?
Mn1 O3 1.868(2) . ?
Mn1 O1 1.920(2) . ?
Mn1 N1 2.097(3) . ?
Mn1 N2 2.180(3) . ?
Mn1 O6 2.584(2) . ?
Mn2 O4 1.875(2) . ?
Mn2 O5 1.875(2) . ?
Mn2 O1 1.897(2) . ?
Mn2 N4 2.091(3) . ?
Mn2 N3 2.205(3) . ?
Mn2 O8 2.568(2) . ?
N1 C1 1.345(4) . ?
N1 C5 1.350(4) . ?
C1 C2 1.373(4) . ?
C1 H1 0.9500 . ?
C2 C3 1.379(5) . ?
C2 H2 0.9500 . ?
C3 C4 1.365(5) . ?
C3 H3 0.9500 . ?
C4 C5 1.394(4) . ?
C4 H4 0.9500 . ?
C5 C6 1.491(5) . ?
C6 C7 1.527(4) . ?
C6 H6A 0.9900 . ?
C6 H6B 0.9900 . ?
C7 O2 1.428(4) . ?
C7 H7A 0.9900 . ?
C7 H7B 0.9900 . ?
N2 C8 1.336(5) . ?
N2 C12 1.362(4) . ?
C8 C9 1.378(5) . ?
C8 H8 0.9500 . ?
C9 C10 1.374(5) . ?
C9 H9 0.9500 . ?
C10 C11 1.379(5) . ?
C10 H10 0.9500 . ?
C11 C12 1.395(5) . ?
C11 H11 0.9500 . ?
C12 C13 1.496(5) . ?
C13 C14 1.516(5) . ?
C13 H13A 0.9900 . ?
C13 H13B 0.9900 . ?
C14 O3 1.438(4) . ?
C14 H14A 0.9900 . ?
C14 H14B 0.9900 . ?
N3 C15 1.338(5) . ?
N3 C19 1.348(5) . ?
C15 C16 1.384(5) . ?
C15 H15 0.9500 . ?
C16 C17 1.369(7) . ?
C16 H16 0.9500 . ?
C17 C18 1.379(6) . ?
C17 H17 0.9500 . ?
C18 C19 1.389(5) . ?
C18 H18 0.9500 . ?
C19 C20 1.500(5) . ?
C20 C21 1.539(5) . ?
C20 H20A 0.9900 . ?
C20 H20B 0.9900 . ?
C21 O4 1.424(4) . ?
C21 H21A 0.9900 . ?
C21 H21B 0.9900 . ?
N4 C22 1.343(5) . ?
N4 C26 1.349(5) . ?
C22 C23 1.381(5) . ?
C22 H22 0.9500 . ?
C23 C24 1.375(6) . ?
C23 H23 0.9500 . ?
C24 C25 1.370(5) . ?
C24 H24 0.9500 . ?
C25 C26 1.397(5) . ?
C25 H25 0.9500 . ?
C26 C27 1.501(5) . ?
C27 C28 1.519(5) . ?
C27 H27A 0.9900 . ?
C27 H27B 0.9900 . ?
C28 O5 1.425(4) . ?
C28 H28A 0.9900 . ?
C28 H28B 0.9900 . ?
O6 C29 1.272(4) . ?
O7 C29 1.255(4) . ?
C29 C30 1.536(4) . ?
C30 C31 1.521(5) . ?
C30 C33 1.521(5) . ?
C30 C32 1.534(5) . ?
C31 H31A 0.9800 . ?
C31 H31B 0.9800 . ?
C31 H31C 0.9800 . ?
C32 H32A 0.9800 . ?
C32 H32B 0.9800 . ?
C32 H32C 0.9800 . ?
C33 H33A 0.9800 . ?
C33 H33B 0.9800 . ?
C33 H33C 0.9800 . ?
O8 C34 1.265(4) . ?
O9 C34 1.256(4) . ?
C34 C35 1.540(5) . ?
C35 C37C 1.29(2) . ?
C35 C36B 1.479(17) . ?
C35 C36A 1.489(10) . ?
C35 C37A 1.513(10) . ?
C35 C37B 1.545(16) . ?
C35 C38B 1.545(16) . ?
C35 C38A 1.552(10) . ?
C35 C38C 1.66(2) . ?
C35 C36C 1.662(18) . ?
C36A H36A 0.9800 . ?
C36A H36B 0.9800 . ?
C36A H36C 0.9800 . ?
C37A H37A 0.9800 . ?
C37A H37B 0.9800 . ?
C37A H37C 0.9800 . ?
C38A H38A 0.9800 . ?
C38A H38B 0.9800 . ?
C38A H38C 0.9800 . ?
C36B H36D 0.9800 . ?
C36B H36E 0.9800 . ?
C36B H36F 0.9800 . ?
C37B H37D 0.9800 . ?
C37B H37E 0.9800 . ?
C37B H37F 0.9800 . ?
C38B H38D 0.9800 . ?
C38B H38E 0.9800 . ?
C38B H38F 0.9800 . ?
C36C H36G 0.9800 . ?
C36C H36H 0.9800 . ?
C36C H36I 0.9800 . ?
C37C H37G 0.9800 . ?
C37C H37H 0.9800 . ?
C37C H37I 0.9800 . ?
C38C H38G 0.9800 . ?
C38C H38H 0.9800 . ?
C38C H38I 0.9800 . ?
N11 O13 1.222(4) . ?
N11 O11 1.268(3) . ?
N11 O12 1.277(3) . ?
N21 O23 1.235(4) . ?
N21 O22 1.259(4) . ?
N21 O21 1.289(4) . ?
N31 O33 1.224(4) . ?
N31 O31 1.271(4) . ?
N31 O32 1.278(4) . ?
N41 O43 1.227(3) . ?
N41 O42 1.258(3) . ?
N41 O41 1.288(3) . ?
N91A C91A 1.271(13) . ?
C91A C92A 1.567(13) . ?
C92A H92A 0.9800 . ?
C92A H92B 0.9800 . ?
C92A H92C 0.9800 . ?
N91B C91B 1.249(13) . ?
C91B C92B 1.528(13) . ?
C92B H92D 0.9800 . ?
C92B H92E 0.9800 . ?
C92B H92F 0.9800 . ?
